data_7715548
loop_
_publ_author_name
'Petrus, Rafa&#x142;'
'Kowali&#x144;ski, Adrian'
'Lis, Tadeusz'

_publ_section_title
;
 Recycling primary lithium batteries using a coordination chemistry
 approach: recovery of lithium and manganese residues in the form of
 industrially important materials.
;
_journal_issue 17
_journal_name_full 'Dalton transactions (Cambridge, England : 2003)'
_journal_page_first 7450
_journal_page_last 7469
_journal_paper_doi 10.1039/d4dt00648h
_journal_volume 53
_journal_year 2024
_chemical_formula_moiety 'C10 H15 Li O5'
_chemical_formula_sum 'C10 H15 Li O5'
_chemical_formula_weight 222.16
_chemical_properties_physical Moisture-sensitive,Hygroscopic,Heat-sensitive
_space_group_crystal_system monoclinic
_space_group_IT_number 15
_space_group_name_Hall '-C 2yc'
_space_group_name_H-M_alt 'C 1 2/c 1'
_atom_sites_solution_hydrogens mixed
_atom_sites_solution_primary direct
_audit_creation_method SHELXL-2014/7
_audit_update_record
;
2023-08-11 deposited with the CCDC.	2024-03-26 downloaded from the CCDC.
;
_cell_angle_alpha 90
_cell_angle_beta 115.43(5)
_cell_angle_gamma 90
_cell_formula_units_Z 8
_cell_length_a 19.757(8)
_cell_length_b 6.8303(15)
_cell_length_c 18.858(9)
_cell_measurement_reflns_used 2774
_cell_measurement_temperature 100(2)
_cell_measurement_theta_max 26
_cell_measurement_theta_min 3.5
_cell_volume 2298.3(18)
_computing_cell_refinement 'CrysAlisPro 1.171.39.46 (Rigaku OD, 2018)'
_computing_data_collection 'CrysAlisPro 1.171.39.46 (Rigaku OD, 2018)'
_computing_data_reduction 'CrysAlisPro 1.171.39.46 (Rigaku OD, 2018)'
_computing_molecular_graphics 'DIAMOND  (Brandenburg, 2007)'
_computing_publication_material 'SHELXL-2014/7 (Sheldrick, 2014)'
_computing_structure_refinement 'SHELXL-2014/7 (Sheldrick, 2014)'
_computing_structure_solution 'SHELXS-2014/7 (Sheldrick, 2014)'
_diffrn_ambient_temperature 100(2)
_diffrn_detector 'CCD plate'
_diffrn_detector_area_resol_mean 10.3456
_diffrn_detector_type Ruby
_diffrn_measured_fraction_theta_full 0.993
_diffrn_measured_fraction_theta_max 0.993
_diffrn_measurement_device 'four-circle diffractometer'
_diffrn_measurement_device_type 'Xcalibur, Ruby, Gemini ultra'
_diffrn_radiation_monochromator graphite
_diffrn_radiation_probe x-ray
_diffrn_radiation_type 'Mo K\a'
_diffrn_radiation_wavelength 0.71073
_diffrn_reflns_av_R_equivalents 0.0151
_diffrn_reflns_av_unetI/netI 0.0224
_diffrn_reflns_Laue_measured_fraction_full 0.993
_diffrn_reflns_Laue_measured_fraction_max 0.993
_diffrn_reflns_limit_h_max 25
_diffrn_reflns_limit_h_min -14
_diffrn_reflns_limit_k_max 8
_diffrn_reflns_limit_k_min -8
_diffrn_reflns_limit_l_max 23
_diffrn_reflns_limit_l_min -23
_diffrn_reflns_number 5504
_diffrn_reflns_point_group_measured_fraction_full 0.993
_diffrn_reflns_point_group_measured_fraction_max 0.993
_diffrn_reflns_theta_full 25.500
_diffrn_reflns_theta_max 26.999
_diffrn_reflns_theta_min 3.579
_diffrn_source_type 'Enhance (Mo) X-ray Source'
_exptl_absorpt_coefficient_mu 0.101
_exptl_absorpt_correction_T_max 0.985
_exptl_absorpt_correction_T_min 0.940
_exptl_absorpt_correction_type analytical
_exptl_absorpt_process_details
;
CrysAlisPro 1.171.39.46 (Rigaku Oxford Diffraction, 2018)
Analytical numeric absorption correction using a multifaceted crystal
model based on expressions derived by R.C. Clark & J.S. Reid.
(Clark, R. C. & Reid, J. S. (1995). Acta Cryst. A51, 887-897)
;
_exptl_crystal_colour colorless
_exptl_crystal_density_diffrn 1.284
_exptl_crystal_description block
_exptl_crystal_F_000 944
_exptl_crystal_size_max 0.460
_exptl_crystal_size_mid 0.410
_exptl_crystal_size_min 0.250
_refine_diff_density_max 0.340
_refine_diff_density_min -0.270
_refine_diff_density_rms 0.041
_refine_ls_extinction_method none
_refine_ls_goodness_of_fit_ref 1.049
_refine_ls_hydrogen_treatment constr
_refine_ls_matrix_type full
_refine_ls_number_parameters 150
_refine_ls_number_reflns 2500
_refine_ls_number_restraints 0
_refine_ls_restrained_S_all 1.049
_refine_ls_R_factor_all 0.0452
_refine_ls_R_factor_gt 0.0387
_refine_ls_shift/su_max 0.000
_refine_ls_shift/su_mean 0.000
_refine_ls_structure_factor_coef Fsqd
_refine_ls_weighting_details 'w=1/[\s^2^(Fo^2^)+(0.0519P)^2^+1.5167P] where P=(Fo^2^+2Fc^2^)/3'
_refine_ls_weighting_scheme calc
_refine_ls_wR_factor_gt 0.0991
_refine_ls_wR_factor_ref 0.1040
_reflns_Friedel_coverage 0.000
_reflns_number_gt 2194
_reflns_number_total 2500
_reflns_threshold_expression 'I > 2\s(I)'
_cod_data_source_file d4dt00648h2.cif
_cod_data_source_block 1_m
_cod_depositor_comments 'Adding full bibliography for 7715548--7715558.cif.'
_cod_original_cell_volume 2298.2(18)
_cod_original_sg_symbol_H-M 'C 2/c'
_cod_database_code 7715548
_shelx_shelxl_version_number 2014/7
_shelx_space_group_comment
;
The symmetry employed for this shelxl refinement is uniquely defined
by the following loop, which should always be used as a source of
symmetry information in preference to the above space-group names.
They are only intended as comments.
;
_shelx_estimated_absorpt_t_min 0.955
_shelx_estimated_absorpt_t_max 0.975
_oxdiff_exptl_absorpt_empirical_full_min 0.977
_oxdiff_exptl_absorpt_empirical_full_max 1.022
_oxdiff_exptl_absorpt_empirical_details
;
Empirical correction (ABSPACK) includes:
- Absorption correction using spherical harmonics
- Frame scaling
;

loop_
_space_group_symop_operation_xyz
'x, y, z'
'-x, y, -z+1/2'
'x+1/2, y+1/2, z'
'-x+1/2, y+1/2, -z+1/2'
'-x, -y, -z'
'x, -y, z-1/2'
'-x+1/2, -y+1/2, -z'
'x+1/2, -y+1/2, z-1/2'

loop_
_atom_site_label
_atom_site_type_symbol
_atom_site_fract_x
_atom_site_fract_y
_atom_site_fract_z
_atom_site_U_iso_or_equiv
_atom_site_adp_type
_atom_site_occupancy
_atom_site_site_symmetry_order
_atom_site_calc_flag
_atom_site_refinement_flags_posn
_atom_site_refinement_flags_adp
_atom_site_refinement_flags_occupancy
_atom_site_disorder_assembly
_atom_site_disorder_group
Li1 Li 0.32376(12) 0.5700(3) 0.24997(12) 0.0216(4) Uani 1 1 d . . . . .
O1 O 0.30213(5) 0.57814(12) 0.33806(5) 0.0185(2) Uani 1 1 d . . . . .
C1 C 0.34728(7) 0.63071(17) 0.41043(7) 0.0163(3) Uani 1 1 d . . . . .
C2 C 0.32004(7) 0.62942(18) 0.46880(7) 0.0192(3) Uani 1 1 d . . . . .
H2 H 0.2703 0.5863 0.4550 0.023 Uiso 1 1 calc R U . . .
C3 C 0.36315(7) 0.68829(19) 0.54440(7) 0.0215(3) Uani 1 1 d . . . . .
H3 H 0.3429 0.6863 0.5819 0.026 Uiso 1 1 calc R U . . .
C4 C 0.43671(8) 0.7512(2) 0.56654(8) 0.0247(3) Uani 1 1 d . . . . .
H4 H 0.4664 0.7938 0.6188 0.030 Uiso 1 1 calc R U . . .
C5 C 0.46582(7) 0.75090(19) 0.51209(8) 0.0221(3) Uani 1 1 d . . . . .
H5 H 0.5161 0.7917 0.5275 0.027 Uiso 1 1 calc R U . . .
C6 C 0.42251(7) 0.69128(17) 0.43397(7) 0.0174(3) Uani 1 1 d . . . . .
C7 C 0.45673(7) 0.69373(17) 0.37821(7) 0.0178(3) Uani 1 1 d . . . . .
O2 O 0.42524(5) 0.65465(14) 0.30820(5) 0.0219(2) Uani 1 1 d . . . . .
O3 O 0.52896(5) 0.74581(14) 0.41182(5) 0.0237(2) Uani 1 1 d . . . . .
C8 C 0.56618(8) 0.7517(2) 0.36067(8) 0.0281(3) Uani 1 1 d . . . . .
H8A H 0.5420 0.8498 0.3195 0.042 Uiso 1 1 calc R U . . .
H8B H 0.5628 0.6228 0.3365 0.042 Uiso 1 1 calc R U . . .
H8C H 0.6190 0.7864 0.3912 0.042 Uiso 1 1 calc R U . . .
O4 O 0.25880(6) 0.72485(13) 0.16081(5) 0.0253(2) Uani 1 1 d . . . . .
H4A H 0.2397 0.8353 0.1625 0.041(5) Uiso 1 1 d R . . . .
C9 C 0.21153(9) 0.6385(2) 0.08769(8) 0.0318(3) Uani 1 1 d . . . . .
H9A H 0.2122 0.7183 0.0448 0.048 Uiso 1 1 calc R U . . .
H9B H 0.1602 0.6312 0.0829 0.048 Uiso 1 1 calc R U . . .
H9C H 0.2295 0.5063 0.0848 0.048 Uiso 1 1 calc R U . . .
O5 O 0.31999(5) 0.30393(13) 0.21090(5) 0.0205(2) Uani 1 1 d . . . . .
H5A H 0.2803 0.2353 0.1939 0.046(6) Uiso 1 1 d R . . . .
C10 C 0.38016(8) 0.1768(2) 0.25463(9) 0.0333(3) Uani 1 1 d . . . . .
H10A H 0.3700 0.0464 0.2306 0.050 Uiso 1 1 calc R U . . .
H10B H 0.3856 0.1679 0.3087 0.050 Uiso 1 1 calc R U . . .
H10C H 0.4266 0.2281 0.2549 0.050 Uiso 1 1 calc R U . . .

loop_
_atom_site_aniso_label
_atom_site_aniso_U_11
_atom_site_aniso_U_22
_atom_site_aniso_U_33
_atom_site_aniso_U_23
_atom_site_aniso_U_13
_atom_site_aniso_U_12
Li1 0.0217(11) 0.0255(10) 0.0165(10) -0.0007(8) 0.0071(8) 0.0012(9)
O1 0.0171(4) 0.0223(4) 0.0146(4) -0.0003(3) 0.0053(3) -0.0012(4)
C1 0.0187(6) 0.0134(5) 0.0156(6) 0.0017(4) 0.0063(5) 0.0028(5)
C2 0.0177(6) 0.0207(6) 0.0202(6) 0.0023(5) 0.0091(5) 0.0022(5)
C3 0.0231(6) 0.0258(6) 0.0181(6) 0.0022(5) 0.0111(5) 0.0045(5)
C4 0.0245(7) 0.0320(7) 0.0153(6) -0.0038(5) 0.0064(5) 0.0007(6)
C5 0.0197(6) 0.0253(6) 0.0193(6) -0.0022(5) 0.0063(5) -0.0017(5)
C6 0.0195(6) 0.0155(5) 0.0177(6) 0.0006(4) 0.0086(5) 0.0014(5)
C7 0.0181(6) 0.0155(5) 0.0194(6) 0.0009(4) 0.0076(5) -0.0007(5)
O2 0.0217(5) 0.0285(5) 0.0164(4) -0.0004(4) 0.0089(4) -0.0021(4)
O3 0.0193(5) 0.0331(5) 0.0206(5) -0.0038(4) 0.0105(4) -0.0066(4)
C8 0.0225(7) 0.0407(8) 0.0258(7) -0.0008(6) 0.0149(6) -0.0060(6)
O4 0.0307(5) 0.0221(5) 0.0171(5) -0.0022(3) 0.0044(4) 0.0061(4)
C9 0.0367(8) 0.0261(7) 0.0221(7) -0.0046(5) 0.0026(6) 0.0017(6)
O5 0.0165(4) 0.0232(4) 0.0197(4) -0.0014(3) 0.0058(4) 0.0008(4)
C10 0.0212(7) 0.0328(8) 0.0371(8) 0.0002(6) 0.0041(6) 0.0068(6)

loop_
_atom_type_symbol
_atom_type_description
_atom_type_scat_dispersion_real
_atom_type_scat_dispersion_imag
_atom_type_scat_source
C C 0.0033 0.0016 'International Tables Vol C Tables 4.2.6.8 and 6.1.1.4'
H H 0.0000 0.0000 'International Tables Vol C Tables 4.2.6.8 and 6.1.1.4'
O O 0.0106 0.0060 'International Tables Vol C Tables 4.2.6.8 and 6.1.1.4'
Li Li -0.0003 0.0001 'International Tables Vol C Tables 4.2.6.8 and 6.1.1.4'

loop_
_geom_angle_atom_site_label_1
_geom_angle_atom_site_label_2
_geom_angle_atom_site_label_3
_geom_angle
_geom_angle_site_symmetry_1
_geom_angle_site_symmetry_3
_geom_angle_publ_flag
O1 Li1 O2 93.64(11) . . ?
O1 Li1 O4 115.66(12) . . ?
O2 Li1 O4 118.30(13) . . ?
O1 Li1 O5 111.95(11) . . ?
O2 Li1 O5 111.01(11) . . ?
O4 Li1 O5 106.12(11) . . ?
C1 O1 Li1 127.65(11) . . ?
O1 C1 C2 119.20(11) . . ?
O1 C1 C6 123.73(11) . . ?
C2 C1 C6 117.07(12) . . ?
C3 C2 C1 122.17(12) . . ?
C3 C2 H2 118.9 . . ?
C1 C2 H2 118.9 . . ?
C2 C3 C4 120.23(12) . . ?
C2 C3 H3 119.9 . . ?
C4 C3 H3 119.9 . . ?
C5 C4 C3 119.44(13) . . ?
C5 C4 H4 120.3 . . ?
C3 C4 H4 120.3 . . ?
C4 C5 C6 121.33(13) . . ?
C4 C5 H5 119.3 . . ?
C6 C5 H5 119.3 . . ?
C5 C6 C1 119.72(12) . . ?
C5 C6 C7 118.93(12) . . ?
C1 C6 C7 121.34(12) . . ?
O2 C7 O3 120.96(12) . . ?
O2 C7 C6 126.22(12) . . ?
O3 C7 C6 112.82(11) . . ?
C7 O2 Li1 127.36(11) . . ?
C7 O3 C8 115.91(11) . . ?
O3 C8 H8A 109.5 . . ?
O3 C8 H8B 109.5 . . ?
H8A C8 H8B 109.5 . . ?
O3 C8 H8C 109.5 . . ?
H8A C8 H8C 109.5 . . ?
H8B C8 H8C 109.5 . . ?
C9 O4 Li1 122.10(11) . . ?
C9 O4 H4A 106.7 . . ?
Li1 O4 H4A 126.3 . . ?
O4 C9 H9A 109.5 . . ?
O4 C9 H9B 109.5 . . ?
H9A C9 H9B 109.5 . . ?
O4 C9 H9C 109.5 . . ?
H9A C9 H9C 109.5 . . ?
H9B C9 H9C 109.5 . . ?
C10 O5 Li1 117.71(11) . . ?
C10 O5 H5A 106.8 . . ?
Li1 O5 H5A 122.4 . . ?
O5 C10 H10A 109.5 . . ?
O5 C10 H10B 109.5 . . ?
H10A C10 H10B 109.5 . . ?
O5 C10 H10C 109.5 . . ?
H10A C10 H10C 109.5 . . ?
H10B C10 H10C 109.5 . . ?

loop_
_geom_bond_atom_site_label_1
_geom_bond_atom_site_label_2
_geom_bond_distance
_geom_bond_site_symmetry_2
_geom_bond_publ_flag
Li1 O1 1.885(2) . ?
Li1 O2 1.915(3) . ?
Li1 O4 1.934(3) . ?
Li1 O5 1.951(2) . ?
O1 C1 1.3198(16) . ?
C1 C2 1.4178(17) . ?
C1 C6 1.4180(18) . ?
C2 C3 1.370(2) . ?
C2 H2 0.9500 . ?
C3 C4 1.396(2) . ?
C3 H3 0.9500 . ?
C4 C5 1.3756(19) . ?
C4 H4 0.9500 . ?
C5 C6 1.4092(19) . ?
C5 H5 0.9500 . ?
C6 C7 1.4743(18) . ?
C7 O2 1.2231(17) . ?
C7 O3 1.3372(17) . ?
O3 C8 1.4429(16) . ?
C8 H8A 0.9800 . ?
C8 H8B 0.9800 . ?
C8 H8C 0.9800 . ?
O4 C9 1.4198(18) . ?
O4 H4A 0.8500 . ?
C9 H9A 0.9800 . ?
C9 H9B 0.9800 . ?
C9 H9C 0.9800 . ?
O5 C10 1.4162(17) . ?
O5 H5A 0.8500 . ?
C10 H10A 0.9800 . ?
C10 H10B 0.9800 . ?
C10 H10C 0.9800 . ?

loop_
_geom_hbond_atom_site_label_D
_geom_hbond_atom_site_label_H
_geom_hbond_atom_site_label_A
_geom_hbond_distance_DH
_geom_hbond_distance_HA
_geom_hbond_distance_DA
_geom_hbond_angle_DHA
_geom_hbond_site_symmetry_A
O4 H4A O1 0.85 1.85 2.7008(13) 177.5 4
O5 H5A O1 0.85 1.82 2.6718(16) 176.8 4_545

loop_
_geom_torsion_atom_site_label_1
_geom_torsion_atom_site_label_2
_geom_torsion_atom_site_label_3
_geom_torsion_atom_site_label_4
_geom_torsion
_geom_torsion_site_symmetry_1
_geom_torsion_site_symmetry_2
_geom_torsion_site_symmetry_3
_geom_torsion_site_symmetry_4
_geom_torsion_publ_flag
O2 Li1 O1 C1 1.01(15) . . . . ?
O4 Li1 O1 C1 -122.88(13) . . . . ?
O5 Li1 O1 C1 115.40(13) . . . . ?
Li1 O1 C1 C2 179.17(11) . . . . ?
Li1 O1 C1 C6 -0.22(19) . . . . ?
O1 C1 C2 C3 -177.84(11) . . . . ?
C6 C1 C2 C3 1.60(17) . . . . ?
C1 C2 C3 C4 -0.43(19) . . . . ?
C2 C3 C4 C5 -0.9(2) . . . . ?
C3 C4 C5 C6 1.0(2) . . . . ?
C4 C5 C6 C1 0.20(19) . . . . ?
C4 C5 C6 C7 -179.90(12) . . . . ?
O1 C1 C6 C5 177.94(11) . . . . ?
C2 C1 C6 C5 -1.46(17) . . . . ?
O1 C1 C6 C7 -1.95(18) . . . . ?
C2 C1 C6 C7 178.65(10) . . . . ?
C5 C6 C7 O2 -176.53(12) . . . . ?
C1 C6 C7 O2 3.37(19) . . . . ?
C5 C6 C7 O3 3.17(16) . . . . ?
C1 C6 C7 O3 -176.94(10) . . . . ?
O3 C7 O2 Li1 177.98(11) . . . . ?
C6 C7 O2 Li1 -2.3(2) . . . . ?
O2 C7 O3 C8 -0.21(17) . . . . ?
C6 C7 O3 C8 -179.92(10) . . . . ?
